data_7037362
loop_
_publ_author_name
'Livingstone, Zoe'
'Hern\'an-G\'omez, Alberto'
'Baillie, Sharon E.'
'Armstrong, David R.'
'Carrella, Luca M.'
'Clegg, William'
'Harrington, Ross W.'
'Kennedy, Alan R.'
'Rentschler, Eva'
'Hevia, Eva'

_publ_section_title
;
 Assessing the reactivity of sodium alkyl-magnesiates towards quinoxaline:
 single electron transfer (SET) vs. nucleophilic alkylation processes.
;
_journal_issue 14
_journal_name_full 'Dalton transactions (Cambridge, England : 2003)'
_journal_page_first 6175
_journal_page_last 6182
_journal_paper_doi 10.1039/c5dt04044b
_journal_volume 45
_journal_year 2016
_chemical_formula_moiety 'C12 H20 N2 Si'
_chemical_formula_sum 'C12 H20 N2 Si'
_chemical_formula_weight 220.39
_chemical_name_systematic
;
 ?
;
_space_group_crystal_system orthorhombic
_space_group_IT_number 29
_space_group_name_Hall 'P 2c -2ac'
_space_group_name_H-M_alt 'P c a 21'
_symmetry_space_group_name_Hall 'P 2c -2ac'
_symmetry_space_group_name_H-M 'P c a 21'
_atom_sites_solution_hydrogens mixed
_atom_sites_solution_primary direct
_atom_sites_solution_secondary difmap
_audit_creation_method SHELXL-2014/7
_audit_update_record
;
2015-10-14 deposited with the CCDC.
2015-11-18 downloaded from the CCDC.
;
_cell_angle_alpha 90
_cell_angle_beta 90
_cell_angle_gamma 90
_cell_formula_units_Z 4
_cell_length_a 10.1849(6)
_cell_length_b 15.8617(13)
_cell_length_c 8.2200(5)
_cell_measurement_reflns_used 3136
_cell_measurement_temperature 123(2)
_cell_measurement_theta_max 72.94
_cell_measurement_theta_min 4.34
_cell_volume 1327.94(16)
_computing_cell_refinement
;
CrysAlisPro, Agilent Technologies,
Version 1.171.34.46 (release 25-11-2010 CrysAlis171 .NET)
(compiled Nov 25 2010,17:55:46)
;
_computing_data_collection
;
CrysAlisPro, Agilent Technologies,
Version 1.171.34.46 (release 25-11-2010 CrysAlis171 .NET)
(compiled Nov 25 2010,17:55:46)
;
_computing_data_reduction
;
CrysAlisPro, Agilent Technologies,
Version 1.171.34.46 (release 25-11-2010 CrysAlis171 .NET)
(compiled Nov 25 2010,17:55:46)
;
_computing_molecular_graphics 'Bruker SHELXTL'
_computing_publication_material SHELXL-2014/7
_computing_structure_refinement SHELXL-2014/7
_computing_structure_solution SHELXS86
_diffrn_ambient_temperature 123(2)
_diffrn_detector_area_resol_mean 16.0268
_diffrn_measured_fraction_theta_full 0.998
_diffrn_measured_fraction_theta_max 0.992
_diffrn_measurement_device_type 'Oxford Diffraction Gemini S'
_diffrn_measurement_method '\w scans'
_diffrn_radiation_type CuK\a
_diffrn_radiation_wavelength 1.5418
_diffrn_reflns_av_R_equivalents 0.0356
_diffrn_reflns_av_unetI/netI 0.0340
_diffrn_reflns_Laue_measured_fraction_full 0.998
_diffrn_reflns_Laue_measured_fraction_max 0.992
_diffrn_reflns_limit_h_max 12
_diffrn_reflns_limit_h_min -12
_diffrn_reflns_limit_k_max 19
_diffrn_reflns_limit_k_min -19
_diffrn_reflns_limit_l_max 10
_diffrn_reflns_limit_l_min -7
_diffrn_reflns_number 7852
_diffrn_reflns_point_group_measured_fraction_full 0.921
_diffrn_reflns_point_group_measured_fraction_max 0.902
_diffrn_reflns_theta_full 67.680
_diffrn_reflns_theta_max 73.097
_diffrn_reflns_theta_min 5.161
_diffrn_source 'Enhance (Cu) X-ray Source'
_exptl_absorpt_coefficient_mu 1.328
_exptl_absorpt_correction_T_max 1.00000
_exptl_absorpt_correction_T_min 0.81477
_exptl_absorpt_correction_type multi-scan
_exptl_absorpt_process_details
;
CrysAlisPro, Agilent Technologies,
Version 1.171.34.46 (release 25-11-2010 CrysAlis171 .NET)
(compiled Nov 25 2010,17:55:46)
Empirical absorption correction using spherical harmonics,
 implemented in SCALE3 ABSPACK scaling algorithm.
;
_exptl_crystal_colour colourless
_exptl_crystal_density_diffrn 1.102
_exptl_crystal_density_method 'not measured'
_exptl_crystal_description block
_exptl_crystal_F_000 480
_exptl_crystal_size_max 0.400
_exptl_crystal_size_mid 0.200
_exptl_crystal_size_min 0.100
_refine_diff_density_max 0.393
_refine_diff_density_min -0.192
_refine_diff_density_rms 0.056
_refine_ls_abs_structure_details
;
 Flack x determined using 709 quotients [(I+)-(I-)]/[(I+)+(I-)]
 (Parsons, Flack and Wagner, Acta Cryst. B69 (2013) 249-259).
;
_refine_ls_abs_structure_Flack 0.02(3)
_refine_ls_extinction_method none
_refine_ls_goodness_of_fit_ref 1.078
_refine_ls_hydrogen_treatment mixed
_refine_ls_matrix_type full
_refine_ls_number_parameters 147
_refine_ls_number_reflns 2398
_refine_ls_number_restraints 1
_refine_ls_restrained_S_all 1.078
_refine_ls_R_factor_all 0.0650
_refine_ls_R_factor_gt 0.0524
_refine_ls_shift/su_max 0.000
_refine_ls_shift/su_mean 0.000
_refine_ls_structure_factor_coef Fsqd
_refine_ls_weighting_details 'w=1/[\s^2^(Fo^2^)+(0.0775P)^2^+0.2189P] where P=(Fo^2^+2Fc^2^)/3'
_refine_ls_weighting_scheme calc
_refine_ls_wR_factor_gt 0.1288
_refine_ls_wR_factor_ref 0.1369
_reflns_Friedel_coverage 0.688
_reflns_Friedel_fraction_full 0.831
_reflns_Friedel_fraction_max 0.796
_reflns_number_gt 1991
_reflns_number_total 2398
_reflns_threshold_expression 'I > 2\s(I)'
_cod_data_source_file c5dt04044b2.cif
_cod_data_source_block ahg2
_cod_depositor_comments 'Adding full bibliography for 7037359--7037362.cif.'
_cod_database_code 7037362
_shelx_shelxl_version_number 2014/7
_shelx_space_group_comment
;
The symmetry employed for this shelxl refinement is uniquely defined
by the following loop, which should always be used as a source of
symmetry information in preference to the above space-group names.
They are only intended as comments.
;
_shelx_estimated_absorpt_t_min 0.619
_shelx_estimated_absorpt_t_max 0.879

loop_
_space_group_symop_operation_xyz
'x, y, z'
'-x, -y, z+1/2'
'-x+1/2, y, z+1/2'
'x+1/2, -y, z'

loop_
_atom_site_label
_atom_site_type_symbol
_atom_site_fract_x
_atom_site_fract_y
_atom_site_fract_z
_atom_site_U_iso_or_equiv
_atom_site_adp_type
_atom_site_occupancy
_atom_site_site_symmetry_order
_atom_site_calc_flag
_atom_site_refinement_flags_posn
_atom_site_refinement_flags_adp
Si Si 0.02514(11) 0.64886(7) 0.7627(2) 0.0451(4) Uani 1 1 d . .
N1 N 0.0320(3) 0.9098(2) 0.8535(5) 0.0290(7) Uani 1 1 d . .
H1H H -0.046(5) 0.910(3) 0.880(7) 0.047(15) Uiso 1 1 d . .
N2 N 0.2357(3) 0.9109(2) 0.6281(5) 0.0310(8) Uani 1 1 d . .
H2H H 0.305(4) 0.913(2) 0.579(5) 0.025(11) Uiso 1 1 d . .
C1 C 0.1854(4) 0.9871(2) 0.6844(5) 0.0265(9) Uani 1 1 d . .
C2 C 0.2371(4) 1.0639(2) 0.6348(5) 0.0322(9) Uani 1 1 d . .
H2 H 0.3128 1.0648 0.5673 0.039 Uiso 1 1 calc R U
C3 C 0.1799(4) 1.1395(2) 0.6825(5) 0.0327(9) Uani 1 1 d . .
H3 H 0.2180 1.1915 0.6500 0.039 Uiso 1 1 calc R U
C4 C 0.0680(4) 1.1392(2) 0.7770(6) 0.0320(9) Uani 1 1 d . .
H4 H 0.0271 1.1907 0.8068 0.038 Uiso 1 1 calc R U
C5 C 0.0156(4) 1.0627(2) 0.8283(5) 0.0289(9) Uani 1 1 d . .
H5 H -0.0621 1.0626 0.8922 0.035 Uiso 1 1 calc R U
C6 C 0.0747(3) 0.9863(2) 0.7879(5) 0.0257(9) Uani 1 1 d . .
C7 C 0.0588(3) 0.8333(2) 0.7596(6) 0.0293(8) Uani 1 1 d . .
H7 H 0.0057 0.8346 0.6574 0.035 Uiso 1 1 calc R U
C8 C 0.2045(4) 0.8346(2) 0.7152(5) 0.0331(10) Uani 1 1 d . .
H8A H 0.2582 0.8313 0.8155 0.040 Uiso 1 1 calc R U
H8B H 0.2257 0.7851 0.6467 0.040 Uiso 1 1 calc R U
C9 C 0.0199(4) 0.7566(2) 0.8582(6) 0.0340(9) Uani 1 1 d . .
H9A H -0.0709 0.7659 0.8973 0.041 Uiso 1 1 calc R U
H9B H 0.0771 0.7551 0.9556 0.041 Uiso 1 1 calc R U
C10 C 0.1947(5) 0.6065(3) 0.7433(10) 0.0627(15) Uani 1 1 d . .
H10A H 0.2363 0.6049 0.8508 0.094 Uiso 1 1 calc R U
H10B H 0.2459 0.6429 0.6708 0.094 Uiso 1 1 calc R U
H10C H 0.1912 0.5493 0.6981 0.094 Uiso 1 1 calc R U
C11 C -0.0540(9) 0.6516(4) 0.5589(10) 0.093(3) Uani 1 1 d . .
H11A H -0.0055 0.6902 0.4877 0.140 Uiso 1 1 calc R U
H11B H -0.1449 0.6712 0.5699 0.140 Uiso 1 1 calc R U
H11C H -0.0535 0.5949 0.5116 0.140 Uiso 1 1 calc R U
C12 C -0.0674(8) 0.5776(3) 0.9031(11) 0.091(3) Uani 1 1 d . .
H12A H -0.1596 0.5952 0.9073 0.136 Uiso 1 1 calc R U
H12B H -0.0292 0.5809 1.0123 0.136 Uiso 1 1 calc R U
H12C H -0.0620 0.5195 0.8632 0.136 Uiso 1 1 calc R U

loop_
_atom_site_aniso_label
_atom_site_aniso_U_11
_atom_site_aniso_U_22
_atom_site_aniso_U_33
_atom_site_aniso_U_23
_atom_site_aniso_U_13
_atom_site_aniso_U_12
Si 0.0444(6) 0.0353(5) 0.0557(9) -0.0023(7) -0.0065(8) 0.0015(4)
N1 0.0205(16) 0.0427(17) 0.024(2) -0.0007(15) 0.0033(16) -0.0017(13)
N2 0.0191(17) 0.0472(18) 0.027(2) -0.0049(16) 0.0052(17) -0.0025(13)
C1 0.0224(19) 0.0420(19) 0.015(2) -0.0039(16) -0.0047(15) -0.0008(14)
C2 0.0223(19) 0.052(2) 0.023(3) -0.0002(19) -0.0011(18) -0.0059(16)
C3 0.032(2) 0.042(2) 0.025(2) 0.0032(17) -0.0054(17) -0.0083(16)
C4 0.0334(18) 0.0386(17) 0.024(2) -0.0006(19) -0.006(2) 0.0023(14)
C5 0.0222(18) 0.042(2) 0.022(2) 0.0011(16) -0.0046(17) 0.0009(14)
C6 0.0223(16) 0.0384(17) 0.016(2) 0.0013(17) -0.0050(16) -0.0023(13)
C7 0.0256(17) 0.0404(17) 0.022(2) -0.002(2) -0.007(2) -0.0009(12)
C8 0.0272(19) 0.0392(18) 0.033(3) -0.0087(17) -0.0002(18) 0.0036(14)
C9 0.034(2) 0.0374(19) 0.031(2) -0.0028(18) 0.0002(19) 0.0005(16)
C10 0.061(3) 0.054(2) 0.074(4) -0.008(3) 0.006(4) 0.015(2)
C11 0.128(6) 0.058(3) 0.095(6) -0.031(4) -0.067(5) 0.032(4)
C12 0.093(5) 0.042(3) 0.137(8) 0.011(4) 0.035(5) -0.013(3)

loop_
_atom_type_symbol
_atom_type_description
_atom_type_scat_dispersion_real
_atom_type_scat_dispersion_imag
_atom_type_scat_source
C C 0.0181 0.0091 'International Tables Vol C Tables 4.2.6.8 and 6.1.1.4'
H H 0.0000 0.0000 'International Tables Vol C Tables 4.2.6.8 and 6.1.1.4'
N N 0.0311 0.0180 'International Tables Vol C Tables 4.2.6.8 and 6.1.1.4'
Si Si 0.2541 0.3302 'International Tables Vol C Tables 4.2.6.8 and 6.1.1.4'

loop_
_geom_angle_atom_site_label_1
_geom_angle_atom_site_label_2
_geom_angle_atom_site_label_3
_geom_angle
C9 Si C10 113.0(2)
C9 Si C11 110.0(2)
C9 Si C12 106.1(3)
C10 Si C11 109.5(4)
C10 Si C12 107.6(3)
C11 Si C12 110.6(4)
H1H N1 C6 113(3)
H1H N1 C7 109(3)
C6 N1 C7 117.3(4)
H2H N2 C1 116(3)
H2H N2 C8 119(3)
C1 N2 C8 118.9(3)
N2 C1 C2 121.7(4)
N2 C1 C6 119.1(4)
C2 C1 C6 119.2(4)
C1 C2 H2 119.5
C1 C2 C3 121.0(4)
H2 C2 C3 119.5
C2 C3 H3 119.9
C2 C3 C4 120.2(4)
H3 C3 C4 119.9
C3 C4 H4 120.3
C3 C4 C5 119.4(4)
H4 C4 C5 120.3
C4 C5 H5 119.3
C4 C5 C6 121.4(4)
H5 C5 C6 119.3
N1 C6 C1 119.3(3)
N1 C6 C5 121.9(4)
C1 C6 C5 118.7(3)
N1 C7 H7 108.9
N1 C7 C8 107.2(3)
N1 C7 C9 109.5(4)
H7 C7 C8 108.9
H7 C7 C9 108.9
C8 C7 C9 113.1(3)
N2 C8 C7 110.1(3)
N2 C8 H8A 109.6
N2 C8 H8B 109.6
C7 C8 H8A 109.6
C7 C8 H8B 109.6
H8A C8 H8B 108.2
Si C9 C7 119.9(3)
Si C9 H9A 107.3
Si C9 H9B 107.3
C7 C9 H9A 107.3
C7 C9 H9B 107.3
H9A C9 H9B 106.9
Si C10 H10A 109.5
Si C10 H10B 109.5
Si C10 H10C 109.5
H10A C10 H10B 109.5
H10A C10 H10C 109.5
H10B C10 H10C 109.5
Si C11 H11A 109.5
Si C11 H11B 109.5
Si C11 H11C 109.5
H11A C11 H11B 109.5
H11A C11 H11C 109.5
H11B C11 H11C 109.5
Si C12 H12A 109.5
Si C12 H12B 109.5
Si C12 H12C 109.5
H12A C12 H12B 109.5
H12A C12 H12C 109.5
H12B C12 H12C 109.5

loop_
_geom_bond_atom_site_label_1
_geom_bond_atom_site_label_2
_geom_bond_distance
Si C9 1.881(4)
Si C10 1.860(5)
Si C11 1.860(7)
Si C12 1.870(6)
N1 H1H 0.82(5)
N1 C6 1.397(5)
N1 C7 1.464(5)
N2 H2H 0.82(4)
N2 C1 1.391(5)
N2 C8 1.443(5)
C1 C2 1.389(5)
C1 C6 1.412(5)
C2 H2 0.950
C2 C3 1.389(5)
C3 H3 0.950
C3 C4 1.379(6)
C4 H4 0.950
C4 C5 1.390(6)
C5 H5 0.950
C5 C6 1.394(5)
C7 H7 1.000
C7 C8 1.528(5)
C7 C9 1.515(5)
C8 H8A 0.990
C8 H8B 0.990
C9 H9A 0.990
C9 H9B 0.990
C10 H10A 0.980
C10 H10B 0.980
C10 H10C 0.980
C11 H11A 0.980
C11 H11B 0.980
C11 H11C 0.980
C12 H12A 0.980
C12 H12B 0.980
C12 H12C 0.980

loop_
_geom_hbond_atom_site_label_D
_geom_hbond_atom_site_label_H
_geom_hbond_atom_site_label_A
_geom_hbond_distance_DH
_geom_hbond_distance_HA
_geom_hbond_distance_DA
_geom_hbond_angle_DHA
_geom_hbond_site_symmetry_A
N2 H2H N1 0.82(4) 2.48(5) 3.270(5) 161(4) 3_554
C5 H5 N2 0.95 2.66 3.577(6) 163 2_575

loop_
_geom_torsion_atom_site_label_1
_geom_torsion_atom_site_label_2
_geom_torsion_atom_site_label_3
_geom_torsion_atom_site_label_4
_geom_torsion
C8 N2 C1 C2 162.9(4)
C8 N2 C1 C6 -20.5(5)
N2 C1 C2 C3 175.2(4)
C6 C1 C2 C3 -1.4(6)
C1 C2 C3 C4 -1.7(6)
C2 C3 C4 C5 2.1(6)
C3 C4 C5 C6 0.8(6)
C4 C5 C6 N1 172.6(4)
C4 C5 C6 C1 -3.9(6)
C7 N1 C6 C1 -28.3(5)
C7 N1 C6 C5 155.3(4)
N2 C1 C6 N1 10.9(5)
N2 C1 C6 C5 -172.5(4)
C2 C1 C6 N1 -172.4(4)
C2 C1 C6 C5 4.2(5)
C6 N1 C7 C8 50.3(5)
C6 N1 C7 C9 173.5(3)
C1 N2 C8 C7 44.1(5)
N1 C7 C8 N2 -56.5(5)
C9 C7 C8 N2 -177.4(3)
N1 C7 C9 Si 173.4(3)
C8 C7 C9 Si -67.0(4)
C10 Si C9 C7 76.0(4)
C11 Si C9 C7 -46.8(5)
C12 Si C9 C7 -166.4(4)
